data_4515208
loop_
_publ_author_name
'Cheisson, Thibault'
'Cole, Bren E.'
'Manor, Brian C.'
'Carroll, Patrick J.'
'Schelter, Eric J.'

_publ_section_title
;
 Phosphoryl-Ligand Adducts of Rare Earth-TriNOx Complexes: Systematic
 Studies and Implications for Separations Chemistry
;
_journal_issue 5
_journal_name_full 'ACS Sustainable Chemistry &amp; Engineering'
_journal_page_first 4993
_journal_paper_doi 10.1021/acssuschemeng.8b05638
_journal_volume 7
_journal_year 2019
_chemical_formula_moiety 'C36 H54 N4 Nd O4 P'
_chemical_formula_sum 'C36 H54 N4 Nd O4 P'
_chemical_formula_weight 782.04
_space_group_crystal_system monoclinic
_space_group_IT_number 15
_space_group_name_Hall '-C 2yc'
_space_group_name_H-M_alt 'C 1 2/c 1'
_symmetry_space_group_name_Hall '-C 2yc'
_symmetry_space_group_name_H-M 'C 1 2/c 1'
_atom_sites_solution_hydrogens geom
_atom_sites_solution_primary direct
_audit_creation_date 2016-08-16
_audit_creation_method
;
Olex2 1.2
(compiled 2016.02.19 svn.r3266 for OlexSys, GUI svn.r5155)
;
_cell_angle_alpha 90
_cell_angle_beta 102.6150(10)
_cell_angle_gamma 90
_cell_formula_units_Z 8
_cell_length_a 38.1969(8)
_cell_length_b 10.9454(2)
_cell_length_c 19.2649(4)
_cell_measurement_reflns_used 9359
_cell_measurement_temperature 100
_cell_measurement_theta_max 27.56
_cell_measurement_theta_min 3.29
_cell_volume 7859.8(3)
_computing_data_collection 'Bruker APEX2 v2014.11-0'
_computing_data_reduction 'Bruker SAINT v8.34A'
_computing_publication_material 'Olex2 (Dolomanov et al., 2009)'
_computing_structure_refinement 'XL (Sheldrick, 2008)'
_computing_structure_solution 'XT (Sheldrick, 2015)'
_diffrn_ambient_temperature 100
_diffrn_measured_fraction_theta_full 0.999
_diffrn_measured_fraction_theta_max 0.998
_diffrn_measurement_device 'CCD area detector'
_diffrn_measurement_device_type 'Bruker APEXII'
_diffrn_measurement_method '\w and \f scans'
_diffrn_radiation_monochromator graphite
_diffrn_radiation_type MoK\a
_diffrn_radiation_wavelength 0.71073
_diffrn_reflns_av_R_equivalents 0.0194
_diffrn_reflns_av_unetI/netI 0.0092
_diffrn_reflns_Laue_measured_fraction_full 0.999
_diffrn_reflns_Laue_measured_fraction_max 0.998
_diffrn_reflns_limit_h_max 49
_diffrn_reflns_limit_h_min -49
_diffrn_reflns_limit_k_max 14
_diffrn_reflns_limit_k_min -14
_diffrn_reflns_limit_l_max 25
_diffrn_reflns_limit_l_min -24
_diffrn_reflns_number 97831
_diffrn_reflns_point_group_measured_fraction_full 0.999
_diffrn_reflns_point_group_measured_fraction_max 0.998
_diffrn_reflns_theta_full 25.242
_diffrn_reflns_theta_max 27.532
_diffrn_reflns_theta_min 1.093
_diffrn_source 'sealed tube'
_exptl_absorpt_coefficient_mu 1.401
_exptl_absorpt_correction_T_max 0.7456
_exptl_absorpt_correction_T_min 0.6561
_exptl_absorpt_correction_type multi-scan
_exptl_absorpt_process_details 'SADABS v2014/4'
_exptl_crystal_colour colorless
_exptl_crystal_density_diffrn 1.322
_exptl_crystal_description prism
_exptl_crystal_F_000 3240
_exptl_crystal_size_max 0.28
_exptl_crystal_size_mid 0.23
_exptl_crystal_size_min 0.05
_platon_squeeze_details
;
TITL 4975a_15_a.res in C2/c
CELL   38.1969   10.9454   19.2649     90.00    102.61     90.00
SPGR C2/c
# Solvent Accessible Volume =       884
# Electrons Found in S.A.V. =       183
# Note: Atoms in Void as Cxxx and Qxxx all others
C101 1.000 0.500 0.251 !       7.20 eA-3
C102 0.040 0.488 0.249 !       4.74 eA-3
C103 0.978 0.414 0.267 !       4.24 eA-3
C104 0.051 0.371 0.217 !       3.95 eA-3
C105 0.062 0.430 0.249 !       3.78 eA-3
Q106 0.649 0.384 0.045 !       1.12 eA-3
Q107 0.850 0.334 0.456 !       0.99 eA-3
Q108 0.554 0.113 0.376 !       0.97 eA-3
C109 0.500 0.094 0.249 !       0.96 eA-3
C110 0.441 0.026 0.264 !       0.77 eA-3
C111 0.952 0.476 0.189 !       0.70 eA-3
Q112 0.180 0.084 0.189 !       0.60 eA-3
Q113 0.150 0.098 0.203 !       0.56 eA-3
;
_refine_diff_density_max 1.197
_refine_diff_density_min -0.319
_refine_diff_density_rms 0.059
_refine_ls_extinction_method none
_refine_ls_goodness_of_fit_ref 1.098
_refine_ls_hydrogen_treatment constr
_refine_ls_matrix_type full
_refine_ls_number_parameters 427
_refine_ls_number_reflns 9037
_refine_ls_number_restraints 0
_refine_ls_restrained_S_all 1.098
_refine_ls_R_factor_all 0.0205
_refine_ls_R_factor_gt 0.0183
_refine_ls_shift/su_max 0.002
_refine_ls_shift/su_mean 0.000
_refine_ls_structure_factor_coef Fsqd
_refine_ls_weighting_details 'w=1/[\s^2^(Fo^2^)+(0.0194P)^2^+12.6540P] where P=(Fo^2^+2Fc^2^)/3'
_refine_ls_weighting_scheme calc
_refine_ls_wR_factor_gt 0.0446
_refine_ls_wR_factor_ref 0.0460
_reflns_number_gt 8419
_reflns_number_total 9037
_reflns_threshold_expression 'I > 2\s(I)'
_cod_data_source_file sc8b05638_si_002.cif
_cod_data_source_block 4975
_cod_depositor_comments
;
The following automatic conversions were performed:

data name '_exptl_crystal_color' was replaced with
'_exptl_crystal_colour' as specified in the replacement file
'data/replacement-values/replacement_tags.lst'.

Automatic conversion script
Id: cif_correct_tags 9268 2022-04-12 08:56:07Z antanas 
;
_cod_database_code 4515208
_platon_squeeze_void_probe_radius 1.20

loop_
_space_group_symop_operation_xyz
'x, y, z'
'-x, y, -z+1/2'
'x+1/2, y+1/2, z'
'-x+1/2, y+1/2, -z+1/2'
'-x, -y, -z'
'x, -y, z-1/2'
'-x+1/2, -y+1/2, -z'
'x+1/2, -y+1/2, z-1/2'

loop_
_atom_site_label
_atom_site_type_symbol
_atom_site_fract_x
_atom_site_fract_y
_atom_site_fract_z
_atom_site_U_iso_or_equiv
_atom_site_adp_type
_atom_site_occupancy
_atom_site_site_symmetry_order
_atom_site_calc_flag
_atom_site_refinement_flags_posn
Nd1 Nd 0.35133(2) 0.38801(2) 0.45977(2) 0.01277(3) Uani 1 1 d .
P1 P 0.30593(2) 0.15164(4) 0.55234(2) 0.01609(7) Uani 1 1 d .
O1 O 0.36367(3) 0.18900(10) 0.43791(6) 0.0205(2) Uani 1 1 d .
O2 O 0.37638(3) 0.44720(11) 0.57278(5) 0.0188(2) Uani 1 1 d .
O3 O 0.29539(3) 0.46033(10) 0.41238(6) 0.0174(2) Uani 1 1 d .
O4 O 0.31345(3) 0.27733(10) 0.52802(6) 0.0192(2) Uani 1 1 d .
N1 N 0.37107(3) 0.23598(12) 0.37259(6) 0.0172(2) Uani 1 1 d .
N2 N 0.40824(3) 0.46775(12) 0.54550(6) 0.0157(2) Uani 1 1 d .
N3 N 0.31394(3) 0.56448(11) 0.39165(6) 0.0146(2) Uani 1 1 d .
N4 N 0.39647(3) 0.52134(11) 0.37538(6) 0.0134(2) Uani 1 1 d .
C1 C 0.40764(4) 0.44010(14) 0.32187(8) 0.0163(3) Uani 1 1 d .
H1a H 0.4230 0.4860 0.2974 0.020 Uiso 1 1 calc R
H1b H 0.3865 0.4162 0.2868 0.020 Uiso 1 1 calc R
C2 C 0.42718(4) 0.32665(14) 0.35308(8) 0.0176(3) Uani 1 1 d .
C3 C 0.46437(4) 0.31881(17) 0.35841(9) 0.0242(3) Uani 1 1 d .
H3 H 0.4761 0.3815 0.3400 0.029 Uiso 1 1 calc R
C4 C 0.48403(5) 0.21967(19) 0.39056(10) 0.0313(4) Uani 1 1 d .
H4 H 0.5086 0.2158 0.3936 0.038 Uiso 1 1 calc R
C5 C 0.46662(5) 0.12643(18) 0.41810(9) 0.0314(4) Uani 1 1 d .
H5 H 0.4797 0.0607 0.4409 0.038 Uiso 1 1 calc R
C6 C 0.42975(5) 0.13059(16) 0.41183(9) 0.0259(4) Uani 1 1 d .
H6 H 0.4183 0.0672 0.4302 0.031 Uiso 1 1 calc R
C7 C 0.40960(4) 0.22922(14) 0.37816(8) 0.0184(3) Uani 1 1 d .
C8 C 0.34853(4) 0.16492(15) 0.31095(8) 0.0218(3) Uani 1 1 d .
C9 C 0.30941(5) 0.1843(2) 0.31438(10) 0.0328(4) Uani 1 1 d .
H9a H 0.3051 0.1480 0.3571 0.049 Uiso 1 1 calc GR
H9b H 0.2941 0.1468 0.2738 0.049 Uiso 1 1 calc GR
H9c H 0.3044 0.2703 0.3144 0.049 Uiso 1 1 calc GR
C10 C 0.35776(6) 0.02854(17) 0.31622(11) 0.0385(5) Uani 1 1 d .
H10a H 0.3812 0.0164 0.3068 0.058 Uiso 1 1 calc GR
H10b H 0.3404 -0.0159 0.2820 0.058 Uiso 1 1 calc GR
H10c H 0.3575 -0.0003 0.3632 0.058 Uiso 1 1 calc GR
C11 C 0.35443(5) 0.21482(17) 0.24048(8) 0.0268(4) Uani 1 1 d .
H11a H 0.3460 0.2975 0.2345 0.040 Uiso 1 1 calc GR
H11b H 0.3415 0.1656 0.2021 0.040 Uiso 1 1 calc GR
H11c H 0.3796 0.2128 0.2405 0.040 Uiso 1 1 calc GR
C12 C 0.42963(4) 0.57235(14) 0.42150(8) 0.0161(3) Uani 1 1 d .
H12a H 0.4420 0.6213 0.3924 0.019 Uiso 1 1 calc R
H12b H 0.4453 0.5053 0.4409 0.019 Uiso 1 1 calc R
C13 C 0.42312(4) 0.65017(14) 0.48229(8) 0.0164(3) Uani 1 1 d .
C14 C 0.42662(4) 0.77728(15) 0.47918(8) 0.0209(3) Uani 1 1 d .
H14 H 0.4336 0.8121 0.4402 0.025 Uiso 1 1 calc R
C15 C 0.41997(5) 0.85249(16) 0.53295(9) 0.0244(3) Uani 1 1 d .
H15 H 0.4228 0.9367 0.5303 0.029 Uiso 1 1 calc R
C16 C 0.40914(4) 0.80102(16) 0.59062(9) 0.0241(3) Uani 1 1 d .
H16 H 0.4043 0.8509 0.6265 0.029 Uiso 1 1 calc R
C17 C 0.40545(4) 0.67565(15) 0.59493(8) 0.0207(3) Uani 1 1 d .
H17 H 0.3978 0.6419 0.6334 0.025 Uiso 1 1 calc R
C18 C 0.41314(4) 0.59904(14) 0.54198(8) 0.0164(3) Uani 1 1 d .
C19 C 0.43910(4) 0.39878(14) 0.59211(8) 0.0174(3) Uani 1 1 d .
C20 C 0.42783(5) 0.26498(15) 0.59245(9) 0.0240(3) Uani 1 1 d .
H20a H 0.4087 0.2572 0.6172 0.036 Uiso 1 1 calc GR
H20b H 0.4479 0.2167 0.6160 0.036 Uiso 1 1 calc GR
H20c H 0.4198 0.2369 0.5444 0.036 Uiso 1 1 calc GR
C21 C 0.44752(4) 0.44757(17) 0.66860(8) 0.0250(3) Uani 1 1 d .
H21a H 0.4570 0.5289 0.6692 0.037 Uiso 1 1 calc GR
H21b H 0.4649 0.3956 0.6980 0.037 Uiso 1 1 calc GR
H21c H 0.4260 0.4488 0.6865 0.037 Uiso 1 1 calc GR
C22 C 0.47250(4) 0.40819(16) 0.56092(9) 0.0227(3) Uani 1 1 d .
H22a H 0.4681 0.3683 0.5155 0.034 Uiso 1 1 calc GR
H22b H 0.4923 0.3695 0.5925 0.034 Uiso 1 1 calc GR
H22c H 0.4780 0.4927 0.5553 0.034 Uiso 1 1 calc GR
C23 C 0.37638(4) 0.62530(13) 0.33550(8) 0.0151(3) Uani 1 1 d .
H23a H 0.3913 0.6637 0.3069 0.018 Uiso 1 1 calc R
H23b H 0.3716 0.6855 0.3692 0.018 Uiso 1 1 calc R
C24 C 0.34126(4) 0.58746(13) 0.28761(8) 0.0149(3) Uani 1 1 d .
C25 C 0.33878(4) 0.57671(15) 0.21432(8) 0.0186(3) Uani 1 1 d .
H25 H 0.3584 0.5980 0.1955 0.022 Uiso 1 1 calc R
C26 C 0.30767(4) 0.53484(15) 0.16906(8) 0.0207(3) Uani 1 1 d .
H26 H 0.3064 0.5288 0.1204 0.025 Uiso 1 1 calc R
C27 C 0.27848(4) 0.50200(15) 0.19733(8) 0.0215(3) Uani 1 1 d .
H27 H 0.2577 0.4724 0.1676 0.026 Uiso 1 1 calc R
C28 C 0.28024(4) 0.51331(14) 0.26976(8) 0.0189(3) Uani 1 1 d .
H28 H 0.2606 0.4909 0.2882 0.023 Uiso 1 1 calc R
C29 C 0.31115(4) 0.55794(13) 0.31519(7) 0.0148(3) Uani 1 1 d .
C30 C 0.29828(4) 0.67873(14) 0.41719(8) 0.0175(3) Uani 1 1 d .
C31 C 0.30503(4) 0.66967(16) 0.49831(8) 0.0226(3) Uani 1 1 d .
H31a H 0.2913 0.6033 0.5112 0.034 Uiso 1 1 calc GR
H31b H 0.2980 0.7446 0.5172 0.034 Uiso 1 1 calc GR
H31c H 0.3301 0.6553 0.5174 0.034 Uiso 1 1 calc GR
C32 C 0.25798(4) 0.68968(16) 0.38519(9) 0.0233(3) Uani 1 1 d .
H32a H 0.2543 0.7053 0.3351 0.035 Uiso 1 1 calc GR
H32b H 0.2482 0.7558 0.4077 0.035 Uiso 1 1 calc GR
H32c H 0.2462 0.6149 0.3928 0.035 Uiso 1 1 calc GR
C33 C 0.31718(5) 0.79217(15) 0.39748(9) 0.0238(3) Uani 1 1 d .
H33a H 0.3418 0.7914 0.4226 0.036 Uiso 1 1 calc GR
H33b H 0.3056 0.8640 0.4103 0.036 Uiso 1 1 calc GR
H33c H 0.3160 0.7925 0.3472 0.036 Uiso 1 1 calc GR
C34 C 0.29074(5) 0.15280(17) 0.63417(9) 0.0279(4) Uani 1 1 d .
H34a H 0.3077 0.1962 0.6698 0.042 Uiso 1 1 calc GR
H34b H 0.2886 0.0703 0.6497 0.042 Uiso 1 1 calc GR
H34c H 0.2678 0.1925 0.6268 0.042 Uiso 1 1 calc GR
C35 C 0.27127(5) 0.07541(16) 0.48952(9) 0.0237(3) Uani 1 1 d .
H35a H 0.2486 0.1142 0.4888 0.036 Uiso 1 1 calc GR
H35b H 0.2701 -0.0087 0.5031 0.036 Uiso 1 1 calc GR
H35c H 0.2765 0.0799 0.4430 0.036 Uiso 1 1 calc GR
C36 C 0.34443(5) 0.05330(18) 0.56598(11) 0.0323(4) Uani 1 1 d .
H36a H 0.3539 0.0521 0.5238 0.048 Uiso 1 1 calc GR
H36b H 0.3376 -0.0279 0.5763 0.048 Uiso 1 1 calc GR
H36c H 0.3624 0.0831 0.6052 0.048 Uiso 1 1 calc GR

loop_
_atom_site_aniso_label
_atom_site_aniso_U_11
_atom_site_aniso_U_22
_atom_site_aniso_U_33
_atom_site_aniso_U_23
_atom_site_aniso_U_13
_atom_site_aniso_U_12
Nd1 0.01228(4) 0.01545(4) 0.01104(4) 0.00091(3) 0.00354(3) -0.00147(3)
P1 0.01541(17) 0.01770(18) 0.01592(17) 0.00357(14) 0.00509(13) -0.00141(14)
O1 0.0302(6) 0.0197(5) 0.0137(5) 0.0033(4) 0.0096(4) -0.0017(5)
O2 0.0139(5) 0.0294(6) 0.0152(5) -0.0013(4) 0.0077(4) -0.0056(4)
O3 0.0149(5) 0.0192(5) 0.0190(5) 0.0055(4) 0.0056(4) -0.0042(4)
O4 0.0211(5) 0.0184(5) 0.0205(5) 0.0035(4) 0.0098(4) -0.0015(4)
N1 0.0213(6) 0.0188(6) 0.0127(6) 0.0013(5) 0.0063(5) -0.0020(5)
N2 0.0132(6) 0.0213(6) 0.0139(6) 0.0008(5) 0.0055(4) -0.0025(5)
N3 0.0139(6) 0.0165(6) 0.0144(6) 0.0021(5) 0.0055(4) -0.0016(5)
N4 0.0127(5) 0.0160(6) 0.0117(5) 0.0001(4) 0.0031(4) -0.0005(4)
C1 0.0167(7) 0.0200(7) 0.0138(6) 0.0000(5) 0.0068(5) -0.0001(6)
C2 0.0175(7) 0.0223(7) 0.0133(6) -0.0018(6) 0.0039(5) 0.0025(6)
C3 0.0190(7) 0.0321(9) 0.0225(8) -0.0059(7) 0.0065(6) 0.0019(7)
C4 0.0203(8) 0.0447(11) 0.0277(9) -0.0060(8) 0.0028(7) 0.0121(8)
C5 0.0347(10) 0.0353(10) 0.0223(8) -0.0006(7) 0.0020(7) 0.0199(8)
C6 0.0356(9) 0.0243(8) 0.0184(8) 0.0015(6) 0.0074(7) 0.0083(7)
C7 0.0224(7) 0.0204(7) 0.0126(6) -0.0014(5) 0.0044(5) 0.0035(6)
C8 0.0281(8) 0.0204(8) 0.0170(7) -0.0031(6) 0.0048(6) -0.0063(6)
C9 0.0272(9) 0.0459(11) 0.0251(9) -0.0056(8) 0.0055(7) -0.0142(8)
C10 0.0609(13) 0.0203(9) 0.0310(10) -0.0034(7) 0.0024(9) -0.0083(9)
C11 0.0345(9) 0.0296(9) 0.0160(7) -0.0030(6) 0.0048(6) -0.0087(7)
C12 0.0129(6) 0.0220(7) 0.0140(6) -0.0003(6) 0.0041(5) -0.0026(6)
C13 0.0118(6) 0.0222(7) 0.0148(7) -0.0009(6) 0.0017(5) -0.0009(5)
C14 0.0197(7) 0.0222(8) 0.0199(7) 0.0017(6) 0.0024(6) -0.0014(6)
C15 0.0264(8) 0.0201(8) 0.0244(8) -0.0006(6) 0.0007(6) 0.0007(6)
C16 0.0227(8) 0.0256(8) 0.0238(8) -0.0064(6) 0.0047(6) 0.0038(6)
C17 0.0192(7) 0.0266(8) 0.0168(7) -0.0028(6) 0.0049(6) -0.0007(6)
C18 0.0115(6) 0.0220(7) 0.0152(7) -0.0019(5) 0.0019(5) -0.0015(5)
C19 0.0158(7) 0.0236(8) 0.0122(7) 0.0001(5) 0.0022(5) -0.0021(6)
C20 0.0256(8) 0.0243(8) 0.0206(8) 0.0042(6) 0.0014(6) -0.0030(6)
C21 0.0237(8) 0.0360(9) 0.0139(7) -0.0015(6) 0.0010(6) -0.0005(7)
C22 0.0164(7) 0.0311(9) 0.0209(8) 0.0041(6) 0.0051(6) 0.0016(6)
C23 0.0145(7) 0.0172(7) 0.0145(7) 0.0026(5) 0.0048(5) -0.0014(5)
C24 0.0152(7) 0.0155(7) 0.0140(7) 0.0024(5) 0.0033(5) 0.0015(5)
C25 0.0196(7) 0.0217(7) 0.0157(7) 0.0042(6) 0.0063(6) 0.0028(6)
C26 0.0266(8) 0.0219(8) 0.0129(7) 0.0016(6) 0.0025(6) 0.0043(6)
C27 0.0211(7) 0.0222(8) 0.0181(7) 0.0001(6) -0.0023(6) -0.0010(6)
C28 0.0154(7) 0.0212(7) 0.0194(7) 0.0034(6) 0.0023(5) -0.0006(6)
C29 0.0149(7) 0.0161(7) 0.0136(6) 0.0025(5) 0.0031(5) 0.0011(5)
C30 0.0170(7) 0.0196(7) 0.0176(7) 0.0002(6) 0.0071(5) 0.0012(6)
C31 0.0228(8) 0.0291(8) 0.0173(7) -0.0011(6) 0.0073(6) 0.0022(7)
C32 0.0186(7) 0.0280(8) 0.0244(8) 0.0025(6) 0.0072(6) 0.0054(6)
C33 0.0265(8) 0.0191(8) 0.0290(8) -0.0008(6) 0.0131(7) 0.0010(6)
C34 0.0393(10) 0.0282(9) 0.0194(8) -0.0009(7) 0.0133(7) -0.0129(8)
C35 0.0257(8) 0.0250(8) 0.0203(8) -0.0012(6) 0.0048(6) -0.0051(7)
C36 0.0241(8) 0.0306(9) 0.0434(11) 0.0176(8) 0.0100(8) 0.0054(7)

loop_
_atom_type_symbol
_atom_type_description
_atom_type_scat_dispersion_real
_atom_type_scat_dispersion_imag
_atom_type_scat_source
C C 0.0033 0.0016 'International Tables Vol C Tables 4.2.6.8 and 6.1.1.4'
H H 0.0000 0.0000 'International Tables Vol C Tables 4.2.6.8 and 6.1.1.4'
N N 0.0061 0.0033 'International Tables Vol C Tables 4.2.6.8 and 6.1.1.4'
O O 0.0106 0.0060 'International Tables Vol C Tables 4.2.6.8 and 6.1.1.4'
P P 0.1023 0.0942 'International Tables Vol C Tables 4.2.6.8 and 6.1.1.4'
Nd Nd -0.1943 3.0179 'International Tables Vol C Tables 4.2.6.8 and 6.1.1.4'

loop_
_geom_angle_atom_site_label_1
_geom_angle_atom_site_label_2
_geom_angle_atom_site_label_3
_geom_angle
O1 Nd1 O4 78.43(4)
O1 Nd1 N1 33.70(4)
O1 Nd1 N2 105.17(4)
O1 Nd1 N3 137.04(4)
O1 Nd1 N4 101.42(4)
O2 Nd1 O1 112.79(4)
O2 Nd1 O3 116.57(4)
O2 Nd1 O4 78.65(4)
O2 Nd1 N1 133.08(4)
O2 Nd1 N2 33.92(4)
O2 Nd1 N3 110.11(4)
O2 Nd1 N4 102.08(3)
O3 Nd1 O1 118.08(4)
O3 Nd1 O4 77.09(4)
O3 Nd1 N1 110.13(4)
O3 Nd1 N2 136.56(4)
O3 Nd1 N3 33.82(4)
O3 Nd1 N4 102.37(3)
O4 Nd1 N1 108.46(4)
O4 Nd1 N2 109.54(4)
O4 Nd1 N3 108.27(4)
O4 Nd1 N4 179.25(3)
N1 Nd1 N4 71.19(4)
N2 Nd1 N1 107.99(4)
N2 Nd1 N3 111.57(4)
N2 Nd1 N4 71.22(3)
N3 Nd1 N1 110.97(4)
N3 Nd1 N4 71.33(3)
O4 P1 C34 112.85(8)
O4 P1 C35 112.28(7)
O4 P1 C36 112.88(7)
C35 P1 C34 105.27(8)
C35 P1 C36 106.29(9)
C36 P1 C34 106.70(9)
N1 O1 Nd1 84.76(7)
N2 O2 Nd1 84.71(7)
N3 O3 Nd1 84.90(7)
P1 O4 Nd1 142.06(6)
O1 N1 Nd1 61.54(6)
O1 N1 C7 107.78(11)
O1 N1 C8 108.27(11)
C7 N1 Nd1 114.71(9)
C7 N1 C8 115.04(12)
C8 N1 Nd1 129.79(10)
O2 N2 Nd1 61.38(6)
O2 N2 C18 107.36(11)
O2 N2 C19 108.33(11)
C18 N2 Nd1 113.84(9)
C18 N2 C19 115.36(11)
C19 N2 Nd1 130.38(9)
O3 N3 Nd1 61.28(6)
O3 N3 C29 108.01(11)
O3 N3 C30 108.05(10)
C29 N3 Nd1 112.80(9)
C29 N3 C30 115.01(11)
C30 N3 Nd1 131.79(9)
C1 N4 Nd1 111.71(8)
C12 N4 Nd1 112.00(8)
C12 N4 C1 107.54(11)
C12 N4 C23 107.26(11)
C23 N4 Nd1 111.09(8)
C23 N4 C1 106.96(11)
N4 C1 C2 114.04(12)
C3 C2 C1 119.03(14)
C7 C2 C1 122.17(13)
C7 C2 C3 118.79(15)
C4 C3 C2 121.41(17)
C5 C4 C3 119.28(16)
C4 C5 C6 120.36(16)
C5 C6 C7 120.69(17)
C2 C7 N1 119.31(13)
C6 C7 N1 121.23(15)
C6 C7 C2 119.35(15)
N1 C8 C9 106.75(13)
N1 C8 C10 111.34(14)
N1 C8 C11 110.09(13)
C9 C8 C10 110.26(15)
C9 C8 C11 109.00(15)
C11 C8 C10 109.35(14)
N4 C12 C13 114.29(12)
C14 C13 C12 119.55(14)
C14 C13 C18 118.45(14)
C18 C13 C12 121.99(14)
C15 C14 C13 121.47(15)
C16 C15 C14 119.45(16)
C17 C16 C15 120.19(15)
C16 C17 C18 120.66(15)
C13 C18 N2 119.54(13)
C17 C18 N2 120.59(14)
C17 C18 C13 119.71(14)
N2 C19 C20 107.24(12)
N2 C19 C21 111.59(13)
N2 C19 C22 109.95(12)
C20 C19 C21 109.27(13)
C20 C19 C22 109.07(13)
C22 C19 C21 109.65(13)
N4 C23 C24 113.23(12)
C25 C24 C23 119.65(13)
C25 C24 C29 118.78(13)
C29 C24 C23 121.53(13)
C26 C25 C24 121.42(14)
C25 C26 C27 119.24(14)
C28 C27 C26 120.25(14)
C27 C28 C29 120.68(14)
C24 C29 N3 119.09(12)
C28 C29 N3 121.12(13)
C28 C29 C24 119.57(13)
N3 C30 C31 106.73(12)
N3 C30 C32 111.55(12)
N3 C30 C33 110.46(12)
C31 C30 C32 110.26(12)
C33 C30 C31 108.87(13)
C33 C30 C32 108.94(13)

loop_
_geom_bond_atom_site_label_1
_geom_bond_atom_site_label_2
_geom_bond_distance
Nd1 O1 2.2871(11)
Nd1 O2 2.2727(10)
Nd1 O3 2.2745(10)
Nd1 O4 2.4741(10)
Nd1 N1 2.5905(13)
Nd1 N2 2.5780(12)
Nd1 N3 2.5833(12)
Nd1 N4 2.9947(12)
P1 O4 1.5012(11)
P1 C34 1.7947(16)
P1 C35 1.7929(17)
P1 C36 1.7947(18)
O1 N1 1.4433(15)
O2 N2 1.4447(15)
O3 N3 1.4437(15)
N1 C7 1.454(2)
N1 C8 1.5197(19)
N2 C18 1.453(2)
N2 C19 1.5177(19)
N3 C29 1.4552(18)
N3 C30 1.5140(19)
N4 C1 1.4925(18)
N4 C12 1.4879(18)
N4 C23 1.4887(18)
C1 C2 1.505(2)
C2 C3 1.404(2)
C2 C7 1.401(2)
C3 C4 1.386(3)
C4 C5 1.385(3)
C5 C6 1.388(3)
C6 C7 1.400(2)
C8 C9 1.525(2)
C8 C10 1.532(2)
C8 C11 1.525(2)
C12 C13 1.512(2)
C13 C14 1.400(2)
C13 C18 1.405(2)
C14 C15 1.389(2)
C15 C16 1.387(2)
C16 C17 1.384(2)
C17 C18 1.400(2)
C19 C20 1.527(2)
C19 C21 1.534(2)
C19 C22 1.528(2)
C23 C24 1.511(2)
C24 C25 1.399(2)
C24 C29 1.406(2)
C25 C26 1.389(2)
C26 C27 1.391(2)
C27 C28 1.388(2)
C28 C29 1.395(2)
C30 C31 1.531(2)
C30 C32 1.533(2)
C30 C33 1.525(2)

loop_
_platon_squeeze_void_nr
_platon_squeeze_void_average_x
_platon_squeeze_void_average_y
_platon_squeeze_void_average_z
_platon_squeeze_void_volume
_platon_squeeze_void_count_electrons
_platon_squeeze_void_content
1 0.500 -0.062 0.250 220 46 ' '
2 0.500 0.062 0.750 220 46 ' '
3 0.000 0.438 0.250 220 46 ' '
4 0.000 0.562 0.750 220 46 ' '
